data_1547905
loop_
_publ_author_name
'Yang, Jun'
'Xu, Wenbo'
'Cui, Qi'
'Fan, Xing'
'Wang, Lu-Ning'
'Yu, Zhi-Xiang'

_publ_section_title
;
 Asymmetric Total Synthesis of (-)-Clovan-2,9-dione Using Rh(I)-Catalyzed
 [3 + 2 + 1] Cycloaddition of 1-Yne-vinylcyclopropane and CO.
;
_journal_issue 22
_journal_name_full 'Organic letters'
_journal_page_first 6040
_journal_page_last 6043
_journal_paper_doi 10.1021/acs.orglett.7b02656
_journal_volume 19
_journal_year 2017
_chemical_formula_moiety 'C29 H33 Br O4'
_chemical_formula_sum 'C29 H33 Br O4'
_chemical_formula_weight 525.46
_chemical_name_systematic
;
 ?
;
_space_group_crystal_system triclinic
_space_group_IT_number 2
_space_group_name_Hall '-P 1'
_space_group_name_H-M_alt 'P -1'
_symmetry_space_group_name_Hall '-P 1'
_symmetry_space_group_name_H-M 'P -1'
_atom_sites_solution_hydrogens geom
_atom_sites_solution_primary iterative
_audit_creation_date 2017-09-12
_audit_creation_method
;
Olex2 1.2
(compiled 2016.02.19 svn.r3266 for OlexSys, GUI svn.r5155)
;
_cell_angle_alpha 70.001(9)
_cell_angle_beta 80.759(8)
_cell_angle_gamma 83.195(9)
_cell_formula_units_Z 2
_cell_length_a 9.8378(11)
_cell_length_b 10.0606(10)
_cell_length_c 14.0335(12)
_cell_measurement_reflns_used 1346
_cell_measurement_temperature 180.00(10)
_cell_measurement_theta_max 23.6320
_cell_measurement_theta_min 3.2700
_cell_volume 1285.2(2)
_computing_cell_refinement
;
CrysAlisPro, Agilent Technologies,
Version 1.171.36.32 (release 02-08-2013 CrysAlis171 .NET)
(compiled Aug  2 2013,16:46:58)
;
_computing_data_collection
;
CrysAlisPro, Agilent Technologies,
Version 1.171.36.32 (release 02-08-2013 CrysAlis171 .NET)
(compiled Aug  2 2013,16:46:58)
;
_computing_data_reduction
;
CrysAlisPro, Agilent Technologies,
Version 1.171.36.32 (release 02-08-2013 CrysAlis171 .NET)
(compiled Aug  2 2013,16:46:58)
;
_computing_molecular_graphics 'Olex2 (Dolomanov et al., 2009)'
_computing_publication_material 'Olex2 (Dolomanov et al., 2009)'
_computing_structure_refinement 'ShelXL (Sheldrick, 2015)'
_computing_structure_solution
;
Superflip (Palatinus & Chapuis, 2007;Palatinus & van der Lee, 2008;
Palatinus et al., 2012)
;
_diffrn_ambient_temperature 180.00(10)
_diffrn_detector_area_resol_mean 10.3914
_diffrn_measured_fraction_theta_full 0.985
_diffrn_measured_fraction_theta_max 0.982
_diffrn_measurement_details
;
#__ type_ start__ end____ width___ exp.time_
  1 omega   34.00   99.00   1.0000    2.0000
omega____ theta____ kappa____ phi______ frames
    -       10.7017 -178.0000  -60.0000 65

#__ type_ start__ end____ width___ exp.time_
  2 omega  -38.00   62.00   1.0000    2.0000
omega____ theta____ kappa____ phi______ frames
    -      -11.7954   57.0000   90.0000 100

#__ type_ start__ end____ width___ exp.time_
  3 omega  -77.00   15.00   1.0000    2.0000
omega____ theta____ kappa____ phi______ frames
    -      -11.7954  -57.0000  -60.0000 92
;
_diffrn_measurement_device_type 'SuperNova, Dual, Cu at zero, Atlas'
_diffrn_measurement_method '\w scans'
_diffrn_orient_matrix_UB_11 -0.0593706000
_diffrn_orient_matrix_UB_12 -0.0202045000
_diffrn_orient_matrix_UB_13 -0.0129624000
_diffrn_orient_matrix_UB_21 0.0317999000
_diffrn_orient_matrix_UB_22 -0.0691329000
_diffrn_orient_matrix_UB_23 0.0068917000
_diffrn_orient_matrix_UB_31 -0.0287233000
_diffrn_orient_matrix_UB_32 -0.0216349000
_diffrn_orient_matrix_UB_33 0.0522129000
_diffrn_radiation_monochromator mirror
_diffrn_radiation_type MoK\a
_diffrn_radiation_wavelength 0.71073
_diffrn_reflns_av_R_equivalents 0.0503
_diffrn_reflns_av_unetI/netI 0.1214
_diffrn_reflns_Laue_measured_fraction_full 0.985
_diffrn_reflns_Laue_measured_fraction_max 0.982
_diffrn_reflns_limit_h_max 12
_diffrn_reflns_limit_h_min -8
_diffrn_reflns_limit_k_max 12
_diffrn_reflns_limit_k_min -12
_diffrn_reflns_limit_l_max 17
_diffrn_reflns_limit_l_min -14
_diffrn_reflns_number 7667
_diffrn_reflns_point_group_measured_fraction_full 0.985
_diffrn_reflns_point_group_measured_fraction_max 0.982
_diffrn_reflns_theta_full 25.242
_diffrn_reflns_theta_max 26.013
_diffrn_reflns_theta_min 3.115
_diffrn_source 'SuperNova (Mo) X-ray Source'
_exptl_absorpt_coefficient_mu 1.631
_exptl_absorpt_correction_T_max 1.00000
_exptl_absorpt_correction_T_min 0.27887
_exptl_absorpt_correction_type multi-scan
_exptl_absorpt_process_details
;
CrysAlisPro, Agilent Technologies,
Version 1.171.36.32 (release 02-08-2013 CrysAlis171 .NET)
(compiled Aug  2 2013,16:46:58)
Empirical absorption correction using spherical harmonics,
 implemented in SCALE3 ABSPACK scaling algorithm.
;
_exptl_crystal_colour
;
;
_exptl_crystal_density_diffrn 1.358
_exptl_crystal_description block
_exptl_crystal_F_000 548
_exptl_crystal_size_max 0.15
_exptl_crystal_size_mid 0.1
_exptl_crystal_size_min 0.1
_refine_diff_density_max 0.908
_refine_diff_density_min -0.516
_refine_diff_density_rms 0.087
_refine_ls_extinction_method none
_refine_ls_goodness_of_fit_ref 1.036
_refine_ls_hydrogen_treatment constr
_refine_ls_matrix_type full
_refine_ls_number_parameters 310
_refine_ls_number_reflns 4975
_refine_ls_number_restraints 0
_refine_ls_restrained_S_all 1.036
_refine_ls_R_factor_all 0.1742
_refine_ls_R_factor_gt 0.0841
_refine_ls_shift/su_max 0.000
_refine_ls_shift/su_mean 0.000
_refine_ls_structure_factor_coef Fsqd
_refine_ls_weighting_details 'w=1/[\s^2^(Fo^2^)+(0.1065P)^2^+0.4325P] where P=(Fo^2^+2Fc^2^)/3'
_refine_ls_weighting_scheme calc
_refine_ls_wR_factor_gt 0.1968
_refine_ls_wR_factor_ref 0.2466
_reflns_Friedel_coverage 0.000
_reflns_number_gt 2453
_reflns_number_total 4975
_reflns_threshold_expression 'I > 2\s(I)'
_cod_data_source_file ol7b02656_si_002.cif
_cod_data_source_block exp_8114
_cod_depositor_comments 'Adding full bibliography for 1547905.cif.'
_cod_database_code 1547905
_shelxl_version_number 2014-3
_chemical_oxdiff_formula C29H33Br1O4
_shelx_space_group_comment
;
The symmetry employed for this shelxl refinement is uniquely defined
by the following loop, which should always be used as a source of
symmetry information in preference to the above space-group names.
They are only intended as comments.
;
_shelx_estimated_absorpt_t_max 0.854
_shelx_estimated_absorpt_t_min 0.792
_reflns_odcompleteness_completeness 98.82
_reflns_odcompleteness_iscentric 1
_reflns_odcompleteness_theta 25.97
_olex2_refinement_description
;
1. Fixed Uiso
 At 1.2 times of:
  All C(H) groups, All C(H,H) groups
 At 1.5 times of:
  All C(H,H,H) groups
2.a Ternary CH refined with riding coordinates:
 C3(H3), C7(H7), C10(H10)
2.b Secondary CH2 refined with riding coordinates:
 C4(H4A,H4B), C5(H5A,H5B), C8(H8A,H8B), C11(H11A,H11B), C12(H12A,H12B),
 C23(H23A,H23B)
2.c Aromatic/amide H refined with riding coordinates:
 C18(H18), C19(H19), C21(H21), C22(H22), C25(H25), C26(H26), C27(H27),
 C28(H28), C29(H29)
2.d Idealised Me refined as rotating group:
 C13(H13A,H13B,H13C), C14(H14A,H14B,H14C), C15(H15A,H15B,H15C)
;
_olex2_submission_special_instructions 'No special instructions were received'

loop_
_space_group_symop_operation_xyz
'x, y, z'
'-x, -y, -z'

loop_
_atom_site_label
_atom_site_type_symbol
_atom_site_fract_x
_atom_site_fract_y
_atom_site_fract_z
_atom_site_U_iso_or_equiv
_atom_site_adp_type
_atom_site_occupancy
_atom_site_site_symmetry_order
_atom_site_calc_flag
_atom_site_refinement_flags_posn
Br1 Br 0.37326(9) 1.12012(8) 0.16037(8) 0.0856(4) Uani 1 1 d .
C1 C 0.1550(8) 0.0617(8) 0.5387(5) 0.0586(19) Uani 1 1 d .
C2 C 0.1441(8) 0.2260(7) 0.4965(5) 0.0542(18) Uani 1 1 d .
C3 C 0.2917(8) 0.2680(7) 0.4519(5) 0.063(2) Uani 1 1 d .
H3 H 0.3283 0.2231 0.3986 0.075 Uiso 1 1 calc R
C4 C 0.3859(8) 0.2244(8) 0.5344(5) 0.069(2) Uani 1 1 d .
H4A H 0.4747 0.2687 0.5055 0.082 Uiso 1 1 calc R
H4B H 0.4054 0.1202 0.5561 0.082 Uiso 1 1 calc R
C5 C 0.3242(8) 0.2671(8) 0.6284(5) 0.0593(19) Uani 1 1 d .
H5A H 0.3853 0.2258 0.6825 0.071 Uiso 1 1 calc R
H5B H 0.3211 0.3716 0.6095 0.071 Uiso 1 1 calc R
C6 C 0.1791(7) 0.2179(7) 0.6710(5) 0.0492(16) Uani 1 1 d .
C7 C 0.1240(7) 0.2675(8) 0.7653(4) 0.0566(19) Uani 1 1 d .
H7 H 0.2012 0.2697 0.8030 0.068 Uiso 1 1 calc R
C8 C 0.0282(7) 0.1430(7) 0.8302(5) 0.0538(18) Uani 1 1 d .
H8A H 0.0042 0.1424 0.9016 0.065 Uiso 1 1 calc R
H8B H -0.0580 0.1524 0.7997 0.065 Uiso 1 1 calc R
C9 C 0.1145(7) 0.0103(7) 0.8259(4) 0.0471(16) Uani 1 1 d .
C10 C 0.1786(7) 0.0506(7) 0.7111(4) 0.0502(17) Uani 1 1 d .
H10 H 0.2767 0.0108 0.7085 0.060 Uiso 1 1 calc R
C11 C 0.1082(8) -0.0036(8) 0.6491(4) 0.0591(19) Uani 1 1 d .
H11A H 0.0073 0.0168 0.6625 0.071 Uiso 1 1 calc R
H11B H 0.1267 -0.1077 0.6689 0.071 Uiso 1 1 calc R
C12 C 0.0913(8) 0.2775(7) 0.5846(5) 0.0589(19) Uani 1 1 d .
H12A H -0.0045 0.2500 0.6105 0.071 Uiso 1 1 calc R
H12B H 0.0894 0.3823 0.5607 0.071 Uiso 1 1 calc R
C13 C 0.0534(8) 0.2729(8) 0.4178(5) 0.063(2) Uani 1 1 d .
H13A H -0.0348 0.2294 0.4448 0.094 Uiso 1 1 calc GR
H13B H 0.0963 0.2447 0.3590 0.094 Uiso 1 1 calc GR
H13C H 0.0375 0.3763 0.3964 0.094 Uiso 1 1 calc GR
C14 C 0.0285(8) -0.1212(7) 0.8613(5) 0.0590(19) Uani 1 1 d .
H14A H -0.0134 -0.1383 0.9323 0.089 Uiso 1 1 calc GR
H14B H 0.0887 -0.2041 0.8565 0.089 Uiso 1 1 calc GR
H14C H -0.0442 -0.1044 0.8175 0.089 Uiso 1 1 calc GR
C15 C 0.2283(8) -0.0203(8) 0.8937(5) 0.0618(19) Uani 1 1 d .
H15A H 0.2929 0.0548 0.8658 0.093 Uiso 1 1 calc GR
H15B H 0.2776 -0.1117 0.8962 0.093 Uiso 1 1 calc GR
H15C H 0.1876 -0.0237 0.9629 0.093 Uiso 1 1 calc GR
C16 C 0.3082(6) 0.4804(7) 0.3024(5) 0.0439(15) Uani 1 1 d .
C17 C 0.3256(6) 0.6348(6) 0.2714(4) 0.0406(15) Uani 1 1 d .
C18 C 0.3680(7) 0.7061(7) 0.1685(4) 0.0474(16) Uani 1 1 d .
H18 H 0.3851 0.6564 0.1207 0.057 Uiso 1 1 calc R
C19 C 0.3850(8) 0.8503(8) 0.1366(5) 0.0552(18) Uani 1 1 d .
H19 H 0.4168 0.8987 0.0670 0.066 Uiso 1 1 calc R
C20 C 0.3563(7) 0.9236(7) 0.2045(5) 0.0501(16) Uani 1 1 d .
C21 C 0.3140(7) 0.8547(7) 0.3057(5) 0.0542(18) Uani 1 1 d .
H21 H 0.2945 0.9061 0.3524 0.065 Uiso 1 1 calc R
C22 C 0.2997(7) 0.7093(7) 0.3400(5) 0.0481(16) Uani 1 1 d .
H22 H 0.2721 0.6611 0.4104 0.058 Uiso 1 1 calc R
C23 C 0.0208(8) 0.4528(8) 0.8188(5) 0.0581(19) Uani 1 1 d .
H23A H -0.0250 0.3806 0.8791 0.070 Uiso 1 1 calc R
H23B H -0.0449 0.5371 0.7996 0.070 Uiso 1 1 calc R
C24 C 0.1476(7) 0.4941(6) 0.8483(4) 0.0411(15) Uani 1 1 d .
C25 C 0.2390(8) 0.5810(7) 0.7752(5) 0.0588(19) Uani 1 1 d .
H25 H 0.2254 0.6108 0.7052 0.071 Uiso 1 1 calc R
C26 C 0.3518(8) 0.6255(8) 0.8031(6) 0.064(2) Uani 1 1 d .
H26 H 0.4153 0.6834 0.7518 0.077 Uiso 1 1 calc R
C27 C 0.3709(8) 0.5865(8) 0.9029(6) 0.0617(19) Uani 1 1 d .
H27 H 0.4467 0.6187 0.9212 0.074 Uiso 1 1 calc R
C28 C 0.2822(8) 0.5015(8) 0.9769(5) 0.0573(18) Uani 1 1 d .
H28 H 0.2954 0.4749 1.0467 0.069 Uiso 1 1 calc R
C29 C 0.1707(7) 0.4533(7) 0.9493(5) 0.0494(17) Uani 1 1 d .
H29 H 0.1104 0.3917 1.0009 0.059 Uiso 1 1 calc R
O1 O 0.1988(7) -0.0061(6) 0.4819(4) 0.091(2) Uani 1 1 d .
O2 O 0.2902(5) 0.4223(5) 0.4062(3) 0.0551(12) Uani 1 1 d .
O3 O 0.3158(5) 0.4155(5) 0.2449(3) 0.0550(12) Uani 1 1 d .
O4 O 0.0507(5) 0.3979(5) 0.7364(3) 0.0595(13) Uani 1 1 d .

loop_
_atom_site_aniso_label
_atom_site_aniso_U_11
_atom_site_aniso_U_22
_atom_site_aniso_U_33
_atom_site_aniso_U_23
_atom_site_aniso_U_13
_atom_site_aniso_U_12
Br1 0.0744(7) 0.0372(5) 0.1366(9) -0.0174(5) -0.0046(5) -0.0170(4)
C1 0.084(6) 0.052(5) 0.045(4) -0.019(4) -0.010(4) -0.013(4)
C2 0.073(5) 0.037(4) 0.044(4) -0.008(3) 0.010(3) -0.009(3)
C3 0.075(6) 0.039(4) 0.061(4) -0.013(3) 0.025(4) -0.006(4)
C4 0.068(5) 0.051(5) 0.063(4) -0.002(4) 0.027(4) -0.007(4)
C5 0.064(5) 0.046(4) 0.057(4) -0.015(3) 0.030(3) -0.016(4)
C6 0.055(4) 0.033(4) 0.047(4) -0.005(3) 0.013(3) -0.004(3)
C7 0.049(4) 0.069(5) 0.036(3) -0.010(3) 0.008(3) 0.016(4)
C8 0.056(5) 0.039(4) 0.052(4) -0.011(3) 0.025(3) -0.005(3)
C9 0.051(4) 0.038(4) 0.048(4) -0.016(3) 0.019(3) -0.013(3)
C10 0.057(5) 0.036(4) 0.051(4) -0.014(3) 0.017(3) -0.008(3)
C11 0.085(6) 0.052(5) 0.038(4) -0.011(3) 0.000(3) -0.016(4)
C12 0.061(5) 0.040(4) 0.067(4) -0.019(3) 0.027(4) -0.014(3)
C13 0.081(6) 0.058(5) 0.046(4) -0.015(3) 0.012(4) -0.021(4)
C14 0.065(5) 0.044(4) 0.057(4) -0.010(3) 0.019(3) -0.018(4)
C15 0.064(5) 0.056(5) 0.062(4) -0.021(4) 0.008(4) -0.006(4)
C16 0.036(4) 0.039(4) 0.051(4) -0.012(3) 0.009(3) -0.008(3)
C17 0.044(4) 0.034(4) 0.041(3) -0.012(3) 0.005(3) -0.007(3)
C18 0.057(4) 0.047(4) 0.042(3) -0.020(3) 0.004(3) -0.018(3)
C19 0.068(5) 0.049(4) 0.040(3) -0.004(3) 0.003(3) -0.014(4)
C20 0.041(4) 0.044(4) 0.061(4) -0.014(3) 0.002(3) -0.013(3)
C21 0.062(5) 0.046(4) 0.062(4) -0.029(4) 0.002(3) -0.013(3)
C22 0.056(4) 0.046(4) 0.040(3) -0.013(3) 0.003(3) -0.010(3)
C23 0.079(5) 0.059(5) 0.042(4) -0.022(3) 0.006(3) -0.025(4)
C24 0.055(4) 0.037(4) 0.032(3) -0.015(3) 0.002(3) -0.009(3)
C25 0.077(6) 0.042(4) 0.051(4) -0.012(3) 0.007(4) -0.011(4)
C26 0.059(5) 0.044(4) 0.075(5) -0.010(4) 0.016(4) -0.014(4)
C27 0.055(5) 0.049(5) 0.084(6) -0.024(4) -0.012(4) -0.005(4)
C28 0.067(5) 0.055(5) 0.053(4) -0.022(4) -0.004(4) -0.007(4)
C29 0.065(5) 0.041(4) 0.043(4) -0.014(3) 0.005(3) -0.018(3)
O1 0.157(6) 0.058(4) 0.062(3) -0.033(3) 0.010(3) -0.016(4)
O2 0.075(3) 0.040(3) 0.041(2) -0.009(2) 0.020(2) -0.018(2)
O3 0.069(3) 0.045(3) 0.055(3) -0.025(2) 0.011(2) -0.020(2)
O4 0.086(4) 0.048(3) 0.048(3) -0.022(2) -0.008(2) -0.003(3)

loop_
_atom_type_symbol
_atom_type_description
_atom_type_scat_dispersion_real
_atom_type_scat_dispersion_imag
_atom_type_scat_source
C C 0.0033 0.0016 'International Tables Vol C Tables 4.2.6.8 and 6.1.1.4'
H H 0.0000 0.0000 'International Tables Vol C Tables 4.2.6.8 and 6.1.1.4'
Br Br -0.2901 2.4595 'International Tables Vol C Tables 4.2.6.8 and 6.1.1.4'
O O 0.0106 0.0060 'International Tables Vol C Tables 4.2.6.8 and 6.1.1.4'

loop_
_geom_angle_atom_site_label_1
_geom_angle_atom_site_label_2
_geom_angle_atom_site_label_3
_geom_angle
C11 C1 C2 116.1(6)
O1 C1 C2 120.2(6)
O1 C1 C11 123.7(7)
C3 C2 C1 105.3(6)
C12 C2 C1 107.4(5)
C12 C2 C3 111.4(6)
C13 C2 C1 109.0(6)
C13 C2 C3 111.0(6)
C13 C2 C12 112.3(6)
C2 C3 H3 109.8
C4 C3 C2 111.3(6)
C4 C3 H3 109.8
O2 C3 C2 109.0(6)
O2 C3 H3 109.8
O2 C3 C4 107.2(6)
C3 C4 H4A 109.0
C3 C4 H4B 109.0
C3 C4 C5 113.0(6)
H4A C4 H4B 107.8
C5 C4 H4A 109.0
C5 C4 H4B 109.0
C4 C5 H5A 109.0
C4 C5 H5B 109.0
H5A C5 H5B 107.8
C6 C5 C4 112.7(6)
C6 C5 H5A 109.0
C6 C5 H5B 109.0
C5 C6 C7 109.2(6)
C5 C6 C10 111.7(5)
C7 C6 C10 106.4(5)
C12 C6 C5 107.2(5)
C12 C6 C7 113.3(5)
C12 C6 C10 109.0(5)
C6 C7 H7 110.9
C6 C7 C8 99.9(5)
C8 C7 H7 110.9
O4 C7 C6 111.4(5)
O4 C7 H7 110.9
O4 C7 C8 112.3(5)
C7 C8 H8A 110.9
C7 C8 H8B 110.9
H8A C8 H8B 109.0
C9 C8 C7 104.1(5)
C9 C8 H8A 110.9
C9 C8 H8B 110.9
C8 C9 C10 103.1(5)
C8 C9 C14 112.5(6)
C8 C9 C15 110.1(5)
C14 C9 C10 112.9(5)
C15 C9 C10 110.0(5)
C15 C9 C14 108.2(6)
C6 C10 H10 108.0
C9 C10 C6 105.4(5)
C9 C10 H10 108.0
C11 C10 C6 113.0(6)
C11 C10 C9 114.3(6)
C11 C10 H10 108.0
C1 C11 H11A 109.4
C1 C11 H11B 109.4
C10 C11 C1 111.3(6)
C10 C11 H11A 109.4
C10 C11 H11B 109.4
H11A C11 H11B 108.0
C2 C12 C6 112.3(6)
C2 C12 H12A 109.1
C2 C12 H12B 109.1
C6 C12 H12A 109.1
C6 C12 H12B 109.1
H12A C12 H12B 107.9
C2 C13 H13A 109.5
C2 C13 H13B 109.5
C2 C13 H13C 109.5
H13A C13 H13B 109.5
H13A C13 H13C 109.5
H13B C13 H13C 109.5
C9 C14 H14A 109.5
C9 C14 H14B 109.5
C9 C14 H14C 109.5
H14A C14 H14B 109.5
H14A C14 H14C 109.5
H14B C14 H14C 109.5
C9 C15 H15A 109.5
C9 C15 H15B 109.5
C9 C15 H15C 109.5
H15A C15 H15B 109.5
H15A C15 H15C 109.5
H15B C15 H15C 109.5
O2 C16 C17 110.3(5)
O3 C16 C17 124.9(6)
O3 C16 O2 124.7(6)
C18 C17 C16 117.7(5)
C22 C17 C16 122.8(6)
C22 C17 C18 119.6(6)
C17 C18 H18 120.3
C19 C18 C17 119.3(5)
C19 C18 H18 120.3
C18 C19 H19 119.7
C20 C19 C18 120.7(6)
C20 C19 H19 119.7
C19 C20 Br1 120.6(5)
C21 C20 Br1 118.9(5)
C21 C20 C19 120.4(6)
C20 C21 H21 120.0
C20 C21 C22 119.9(6)
C22 C21 H21 120.0
C17 C22 C21 120.0(6)
C17 C22 H22 120.0
C21 C22 H22 120.0
H23A C23 H23B 107.7
C24 C23 H23A 108.8
C24 C23 H23B 108.8
O4 C23 H23A 108.8
O4 C23 H23B 108.8
O4 C23 C24 113.6(6)
C25 C24 C23 120.5(6)
C25 C24 C29 118.0(6)
C29 C24 C23 121.3(6)
C24 C25 H25 119.7
C24 C25 C26 120.6(6)
C26 C25 H25 119.7
C25 C26 H26 119.8
C27 C26 C25 120.4(7)
C27 C26 H26 119.8
C26 C27 H27 119.8
C26 C27 C28 120.4(7)
C28 C27 H27 119.8
C27 C28 H28 120.2
C27 C28 C29 119.6(6)
C29 C28 H28 120.2
C24 C29 C28 121.0(6)
C24 C29 H29 119.5
C28 C29 H29 119.5
C16 O2 C3 118.6(5)
C7 O4 C23 111.0(5)

loop_
_geom_bond_atom_site_label_1
_geom_bond_atom_site_label_2
_geom_bond_distance
Br1 C20 1.878(7)
C1 C2 1.550(9)
C1 C11 1.480(9)
C1 O1 1.216(8)
C2 C3 1.533(10)
C2 C12 1.495(9)
C2 C13 1.449(10)
C3 H3 1.0000
C3 C4 1.514(11)
C3 O2 1.462(8)
C4 H4A 0.9900
C4 H4B 0.9900
C4 C5 1.538(9)
C5 H5A 0.9900
C5 H5B 0.9900
C5 C6 1.527(9)
C6 C7 1.566(8)
C6 C10 1.581(9)
C6 C12 1.513(10)
C7 H7 1.0000
C7 C8 1.585(10)
C7 O4 1.382(8)
C8 H8A 0.9900
C8 H8B 0.9900
C8 C9 1.509(9)
C9 C10 1.564(8)
C9 C14 1.547(9)
C9 C15 1.521(9)
C10 H10 1.0000
C10 C11 1.464(9)
C11 H11A 0.9900
C11 H11B 0.9900
C12 H12A 0.9900
C12 H12B 0.9900
C13 H13A 0.9800
C13 H13B 0.9800
C13 H13C 0.9800
C14 H14A 0.9800
C14 H14B 0.9800
C14 H14C 0.9800
C15 H15A 0.9800
C15 H15B 0.9800
C15 H15C 0.9800
C16 C17 1.486(8)
C16 O2 1.362(7)
C16 O3 1.188(7)
C17 C18 1.394(8)
C17 C22 1.386(8)
C18 H18 0.9500
C18 C19 1.386(9)
C19 H19 0.9500
C19 C20 1.370(9)
C20 C21 1.369(9)
C21 H21 0.9500
C21 C22 1.392(9)
C22 H22 0.9500
C23 H23A 0.9900
C23 H23B 0.9900
C23 C24 1.520(9)
C23 O4 1.420(7)
C24 C25 1.379(9)
C24 C29 1.383(8)
C25 H25 0.9500
C25 C26 1.401(10)
C26 H26 0.9500
C26 C27 1.358(10)
C27 H27 0.9500
C27 C28 1.360(10)
C28 H28 0.9500
C28 C29 1.407(9)
C29 H29 0.9500
